data_2020525
loop_
_publ_author_name
'Bergamini, F. R. G.'
'Ribeiro, M. A.'
'Miranda, P. C. M. L.'
'Formiga, A. L. B.'
'Corbi, P. P.'

_publ_section_title
;
 A novel binuclear copper complex incorporating a nalidixic acid
 derivative displaying a one-dimensional coordination polymeric structure
;
_journal_coeditor_code FA3386
_journal_issue 7
_journal_name_full 'Acta Crystallographica Section C'
_journal_page_first 544
_journal_page_last 548
_journal_paper_doi 10.1107/S2053229616008913
_journal_volume 72
_journal_year 2016
_chemical_formula_iupac '[Cu3 (C16 H15 N6 O2)2 Cl2 (C1 H4 O1)2] Cl2, 4C1 H4 O1'
_chemical_formula_moiety 'C16 H15 Cl Cu1.5 N6 O2, Cl, 2(C H4 O)'
_chemical_formula_sum 'C18 H23 Cl2 Cu1.5 N6 O4'
_chemical_formula_weight 1107.26
_chemical_name_systematic
;<i>catena</i>-Poly[[copper(II)-di-\m-chlorido-copper(II)-{\m-1-ethyl-<i>N</i>'-[(1<i>H</i>-imidazol-3-yl)methylidene]-7-methyl-4-oxo-1,4-dihydro-1,8-naphthyridine-3-carbohydrazidato}-[dimethanolcopper(II)]-{\m-1-ethyl-<i>N</i>'-[(1<i>H</i>-imidazol-3-yl)methylidene]-7-methyl-4-oxo-1,4-dihydro-1,8-naphthyridine-3-carbohydrazidato}] dichloride
methanol tetrasolvate]
;
_space_group_crystal_system monoclinic
_space_group_IT_number 15
_space_group_name_Hall '-C 2yc'
_space_group_name_H-M_alt 'C 1 2/c 1'
_symmetry_space_group_name_Hall '-C 2yc'
_symmetry_space_group_name_H-M 'C 1 2/c 1'
_atom_sites_solution_hydrogens geom
_atom_sites_solution_primary direct
_audit_creation_method
;
Olex2 1.2-beta
(compiled 2016.02.16 svn.r3265 for OlexSys, GUI svn.r5155)
;
_cell_angle_alpha 90
_cell_angle_beta 93.692(2)
_cell_angle_gamma 90
_cell_formula_units_Z 4
_cell_length_a 18.5958(11)
_cell_length_b 16.6608(10)
_cell_length_c 14.2394(9)
_cell_measurement_reflns_used 9900
_cell_measurement_temperature 150(2)
_cell_measurement_theta_max 28.20
_cell_measurement_theta_min 2.83
_cell_volume 4402.5(5)
_computing_cell_refinement
;
SAINT (Bruker, 2013)
;
_computing_data_collection
;
APEX2 (Bruker, 2013)
;
_computing_data_reduction
;
SAINT (Bruker, 2013)
;
_computing_molecular_graphics
;
OLEX2 (Dolomanov <i>et al.</i>,  2009)
;
_computing_publication_material
;
OLEX2 (Dolomanov <i>et al.</i>,  2009)
;
_computing_structure_refinement
;
SHELXL2014 (Sheldrick, 2015b)
;
_computing_structure_solution
;
SHELXT (Sheldrick, 2015a)
;
_diffrn_ambient_temperature 150.0
_diffrn_measured_fraction_theta_full 1.000
_diffrn_measured_fraction_theta_max 0.997
_diffrn_measurement_device_type 'Bruker APEXII CCD'
_diffrn_measurement_method '\f and \w scans'
_diffrn_radiation_type MoK\a
_diffrn_radiation_wavelength 0.71073
_diffrn_reflns_av_R_equivalents 0.0294
_diffrn_reflns_limit_h_max 23
_diffrn_reflns_limit_h_min -24
_diffrn_reflns_limit_k_max 21
_diffrn_reflns_limit_k_min -22
_diffrn_reflns_limit_l_max 18
_diffrn_reflns_limit_l_min -18
_diffrn_reflns_number 34794
_diffrn_reflns_theta_full 25.242
_diffrn_reflns_theta_max 28.313
_diffrn_reflns_theta_min 1.643
_diffrn_standards_number 0
_exptl_absorpt_coefficient_mu 1.744
_exptl_absorpt_correction_T_max 0.7457
_exptl_absorpt_correction_T_min 0.6912
_exptl_absorpt_correction_type multi-scan
_exptl_absorpt_process_details
;
(SADABS; Bruker, 2014)
;
_exptl_crystal_colour green
_exptl_crystal_density_diffrn 1.671
_exptl_crystal_description block
_exptl_crystal_F_000 2260
_exptl_crystal_size_max 0.257
_exptl_crystal_size_mid 0.168
_exptl_crystal_size_min 0.13
_refine_diff_density_max 0.543
_refine_diff_density_min -0.513
_refine_ls_extinction_method none
_refine_ls_goodness_of_fit_ref 1.039
_refine_ls_hydrogen_treatment constr
_refine_ls_matrix_type full
_refine_ls_number_parameters 294
_refine_ls_number_reflns 5471
_refine_ls_number_restraints 25
_refine_ls_restrained_S_all 1.037
_refine_ls_R_factor_all 0.0343
_refine_ls_R_factor_gt 0.0274
_refine_ls_shift/su_max 0.001
_refine_ls_shift/su_mean 0.000
_refine_ls_structure_factor_coef Fsqd
_refine_ls_weighting_details 'w=1/[\s^2^(Fo^2^)+(0.0356P)^2^+7.5985P] where P=(Fo^2^+2Fc^2^)/3'
_refine_ls_weighting_scheme calc
_refine_ls_wR_factor_gt 0.0703
_refine_ls_wR_factor_ref 0.0739
_reflns_number_gt 4751
_reflns_number_total 5471
_reflns_threshold_expression 'I > 2\s(I)'
_cod_data_source_file fa3386sup1.cif
_cod_data_source_block I
_cod_depositor_comments 'Adding full bibliography for 2020525.cif.'
_cod_original_formula_sum 'C18 H23 Cl2 Cu1.50 N6 O4'
_cod_database_code 2020525
_cod_database_fobs_code 2020525
_shelx_space_group_comment
;
The symmetry employed for this shelxl refinement is uniquely defined
by the following loop, which should always be used as a source of
symmetry information in preference to the above space-group names.
They are only intended as comments.
;
_shelxl_version_number 2014/6

loop_
_space_group_symop_operation_xyz
'x, y, z'
'-x, y, -z+1/2'
'x+1/2, y+1/2, z'
'-x+1/2, y+1/2, -z+1/2'
'-x, -y, -z'
'x, -y, z-1/2'
'-x+1/2, -y+1/2, -z'
'x+1/2, -y+1/2, z-1/2'

loop_
_atom_site_type_symbol
_atom_site_label
_atom_site_fract_x
_atom_site_fract_y
_atom_site_fract_z
_atom_site_U_iso_or_equiv
_atom_site_adp_type
_atom_site_calc_flag
_atom_site_occupancy
_atom_site_disorder_assembly
_atom_site_disorder_group
Cu Cu1 0.47615(2) 0.68901(2) 0.36649(2) 0.01472(6) Uani d 1 . .
Cl Cl1 0.64032(3) 0.05663(3) 0.32933(5) 0.04294(16) Uani d 1 . .
Cu Cu2 0.2500 0.7500 0.5000 0.01651(8) Uani d 1 . .
Cl Cl2 0.41153(2) 0.67586(3) 0.19402(3) 0.01953(10) Uani d 1 . .
O O2 0.28293(7) 0.64150(7) 0.49541(9) 0.0181(3) Uani d 1 . .
C C18 0.22719(13) 0.73844(17) 0.26149(16) 0.0379(6) Uani d 1 . .
H H18A 0.1956 0.7328 0.2040 0.057 Uiso calc 1 . .
H H18B 0.2632 0.6954 0.2642 0.057 Uiso calc 1 . .
H H18C 0.2516 0.7905 0.2612 0.057 Uiso calc 1 . .
C C5 0.34270(9) 0.63378(10) 0.45766(12) 0.0142(3) Uani d 1 . .
C C10 0.32155(10) 0.49200(11) 0.47609(13) 0.0191(4) Uani d 1 . .
H H10 0.2781 0.5089 0.5016 0.023 Uiso calc 1 . .
N N6 0.40462(9) 0.30580(9) 0.42752(11) 0.0200(3) Uani d 1 . .
C C7 0.43359(9) 0.52754(11) 0.41004(12) 0.0143(3) Uani d 1 . .
O O1 0.48136(7) 0.57491(8) 0.38402(9) 0.0199(3) Uani d 1 . .
N N2 0.48830(8) 0.80569(9) 0.37265(11) 0.0169(3) Uani d 1 . .
C C2 0.54366(10) 0.85055(12) 0.35118(13) 0.0210(4) Uani d 1 . .
H H2 0.5879 0.8299 0.3317 0.025 Uiso calc 1 . .
N N1 0.52919(9) 0.92866(10) 0.36055(13) 0.0254(4) Uani d 1 . .
H H1 0.5587 0.9685 0.3500 0.030 Uiso calc 1 . .
C C1 0.46128(11) 0.93587(12) 0.38905(15) 0.0239(4) Uani d 1 . .
H H1A 0.4364 0.9843 0.4010 0.029 Uiso calc 1 . .
C C3 0.43578(10) 0.85916(11) 0.39719(13) 0.0184(4) Uani d 1 . .
C C4 0.36732(10) 0.83710(11) 0.42980(13) 0.0185(4) Uani d 1 . .
H H4 0.3357 0.8803 0.4412 0.022 Uiso calc 1 . .
N N3 0.34300(8) 0.76657(9) 0.44565(11) 0.0158(3) Uani d 1 . .
C C6 0.36748(9) 0.55065(10) 0.44654(12) 0.0145(3) Uani d 1 . .
N N5 0.33399(8) 0.41321(9) 0.47135(12) 0.0206(3) Uani d 1 . .
C C9 0.39648(10) 0.38588(11) 0.43381(12) 0.0170(3) Uani d 1 . .
C C13 0.46479(11) 0.27836(12) 0.39315(13) 0.0214(4) Uani d 1 . .
C C12 0.51965(11) 0.32959(12) 0.36530(13) 0.0218(4) Uani d 1 . .
H H12 0.5629 0.3080 0.3437 0.026 Uiso calc 1 . .
C C11 0.51000(10) 0.41102(12) 0.36973(12) 0.0187(4) Uani d 1 . .
H H11 0.5460 0.4464 0.3497 0.022 Uiso calc 1 . .
C C8 0.44637(9) 0.44187(11) 0.40417(12) 0.0155(3) Uani d 1 . .
C C14 0.47078(13) 0.18882(12) 0.38232(15) 0.0287(5) Uani d 1 . .
H H14A 0.4522 0.1623 0.4372 0.043 Uiso calc 1 . .
H H14B 0.5214 0.1741 0.3775 0.043 Uiso calc 1 . .
H H14C 0.4426 0.1718 0.3253 0.043 Uiso calc 1 . .
N N4 0.38150(8) 0.69624(9) 0.42930(10) 0.0137(3) Uani d 1 . .
O O3 0.18547(8) 0.73350(9) 0.34110(11) 0.0269(3) Uani d 1 . .
H H3 0.1699 0.6865 0.3462 0.040 Uiso calc 1 . .
O O4 0.72490(11) -0.01627(17) 0.16711(16) 0.0682(7) Uani d 1 . .
H H4A 0.6959 -0.0077 0.2089 0.102 Uiso calc 1 . .
C C17 0.79330(15) -0.03305(19) 0.20971(18) 0.0463(6) Uani d 1 . .
H H17A 0.7883 -0.0541 0.2732 0.069 Uiso calc 1 . .
H H17B 0.8221 0.0163 0.2135 0.069 Uiso calc 1 . .
H H17C 0.8174 -0.0730 0.1722 0.069 Uiso calc 1 . .
C C15A 0.2775(4) 0.3515(7) 0.4911(7) 0.0275(5) Uani d 0.326(4) A 1
H H15A 0.2700 0.3163 0.4353 0.033 Uiso calc 0.326(4) A 1
H H15B 0.2962 0.3176 0.5443 0.033 Uiso calc 0.326(4) A 1
C C16A 0.2070(3) 0.3846(4) 0.5139(5) 0.0275(5) Uani d 0.326(4) A 1
H H16A 0.1871 0.4170 0.4610 0.041 Uiso calc 0.326(4) A 1
H H16B 0.2133 0.4183 0.5703 0.041 Uiso calc 0.326(4) A 1
H H16C 0.1739 0.3405 0.5257 0.041 Uiso calc 0.326(4) A 1
C C15B 0.2817(2) 0.3587(3) 0.5150(3) 0.0275(5) Uani d 0.674(4) A 2
H H15C 0.2727 0.3778 0.5790 0.033 Uiso calc 0.674(4) A 2
H H15D 0.3019 0.3038 0.5203 0.033 Uiso calc 0.674(4) A 2
C C16B 0.21244(16) 0.35759(19) 0.4550(2) 0.0275(5) Uani d 0.674(4) A 2
H H16D 0.2212 0.3362 0.3927 0.041 Uiso calc 0.674(4) A 2
H H16E 0.1935 0.4123 0.4486 0.041 Uiso calc 0.674(4) A 2
H H16F 0.1774 0.3235 0.4846 0.041 Uiso calc 0.674(4) A 2

loop_
_atom_site_aniso_label
_atom_site_aniso_U_11
_atom_site_aniso_U_22
_atom_site_aniso_U_33
_atom_site_aniso_U_12
_atom_site_aniso_U_13
_atom_site_aniso_U_23
Cu1 0.01062(11) 0.01627(11) 0.01774(11) -0.00031(8) 0.00466(7) 0.00048(8)
Cl1 0.0347(3) 0.0247(3) 0.0716(4) -0.0144(2) 0.0205(3) -0.0068(3)
Cu2 0.01243(15) 0.01206(15) 0.02623(16) 0.00088(11) 0.01043(12) 0.00055(11)
Cl2 0.01096(19) 0.0261(2) 0.0220(2) -0.00067(16) 0.00461(15) -0.00184(17)
O2 0.0140(6) 0.0136(6) 0.0279(7) 0.0008(5) 0.0116(5) 0.0008(5)
C18 0.0325(12) 0.0531(16) 0.0286(11) -0.0070(11) 0.0046(9) 0.0044(10)
C5 0.0114(8) 0.0159(8) 0.0156(7) 0.0004(6) 0.0021(6) -0.0007(6)
C10 0.0147(8) 0.0155(8) 0.0277(9) 0.0023(7) 0.0065(7) 0.0005(7)
N6 0.0205(8) 0.0155(8) 0.0238(8) 0.0039(6) -0.0001(6) -0.0011(6)
C7 0.0118(8) 0.0170(8) 0.0140(7) 0.0021(6) 0.0010(6) 0.0011(6)
O1 0.0144(6) 0.0190(6) 0.0272(7) 0.0018(5) 0.0087(5) 0.0044(5)
N2 0.0124(7) 0.0199(8) 0.0188(7) -0.0031(6) 0.0035(5) -0.0015(6)
C2 0.0152(8) 0.0246(10) 0.0234(9) -0.0053(7) 0.0037(7) -0.0028(7)
N1 0.0199(8) 0.0218(8) 0.0351(9) -0.0096(7) 0.0068(7) -0.0010(7)
C1 0.0194(9) 0.0189(9) 0.0343(11) -0.0051(8) 0.0080(8) -0.0013(8)
C3 0.0160(8) 0.0177(9) 0.0219(9) -0.0021(7) 0.0041(7) -0.0002(7)
C4 0.0162(9) 0.0149(8) 0.0249(9) 0.0018(7) 0.0060(7) 0.0000(7)
N3 0.0137(7) 0.0142(7) 0.0203(7) 0.0001(6) 0.0061(5) 0.0005(6)
C6 0.0126(8) 0.0140(8) 0.0172(8) -0.0004(6) 0.0036(6) -0.0005(6)
N5 0.0145(7) 0.0139(7) 0.0340(9) 0.0008(6) 0.0066(6) 0.0034(6)
C9 0.0149(8) 0.0159(8) 0.0198(8) 0.0032(7) -0.0005(6) 0.0001(7)
C13 0.0249(10) 0.0197(9) 0.0190(8) 0.0087(8) -0.0022(7) -0.0014(7)
C12 0.0201(9) 0.0259(10) 0.0196(8) 0.0095(8) 0.0016(7) -0.0024(7)
C11 0.0158(9) 0.0235(9) 0.0168(8) 0.0045(7) 0.0019(6) 0.0006(7)
C8 0.0136(8) 0.0187(9) 0.0141(8) 0.0042(7) 0.0004(6) -0.0005(6)
C14 0.0352(12) 0.0199(10) 0.0311(11) 0.0097(9) 0.0029(9) -0.0032(8)
N4 0.0123(7) 0.0134(7) 0.0159(7) 0.0014(5) 0.0041(5) 0.0005(5)
O3 0.0258(7) 0.0222(7) 0.0336(8) -0.0020(6) 0.0088(6) -0.0022(6)
O4 0.0375(11) 0.108(2) 0.0586(13) 0.0008(12) 0.0000(9) -0.0433(13)
C17 0.0439(15) 0.0617(18) 0.0333(13) -0.0011(13) 0.0017(11) -0.0019(12)
C15A 0.0185(8) 0.0213(11) 0.0430(16) -0.0039(7) 0.0045(10) 0.0080(11)
C16A 0.0185(8) 0.0213(11) 0.0430(16) -0.0039(7) 0.0045(10) 0.0080(11)
C15B 0.0185(8) 0.0213(11) 0.0430(16) -0.0039(7) 0.0045(10) 0.0080(11)
C16B 0.0185(8) 0.0213(11) 0.0430(16) -0.0039(7) 0.0045(10) 0.0080(11)

loop_
_atom_type_symbol
_atom_type_description
_atom_type_scat_dispersion_real
_atom_type_scat_dispersion_imag
_atom_type_scat_source
C C 0.0033 0.0016 'International Tables Vol C Tables 4.2.6.8 and 6.1.1.4'
H H 0.0000 0.0000 'International Tables Vol C Tables 4.2.6.8 and 6.1.1.4'
Cl Cl 0.1484 0.1585 'International Tables Vol C Tables 4.2.6.8 and 6.1.1.4'
Cu Cu 0.3201 1.2651 'International Tables Vol C Tables 4.2.6.8 and 6.1.1.4'
N N 0.0061 0.0033 'International Tables Vol C Tables 4.2.6.8 and 6.1.1.4'
O O 0.0106 0.0060 'International Tables Vol C Tables 4.2.6.8 and 6.1.1.4'

loop_
_geom_angle_atom_site_label_1
_geom_angle_atom_site_label_2
_geom_angle_atom_site_label_3
_geom_angle_site_symmetry_1
_geom_angle_site_symmetry_3
_geom_angle
Cl2 Cu1 Cl2 2_655 . 90.757(16)
O1 Cu1 Cl2 . 2_655 85.16(4)
O1 Cu1 Cl2 . . 93.11(4)
O1 Cu1 N4 . . 92.27(6)
N4 Cu1 Cl2 . . 93.35(4)
N4 Cu1 Cl2 . 2_655 175.27(4)
O2 Cu2 O2 7_566 . 180.0
O2 Cu2 N3 . 7_566 99.97(6)
O2 Cu2 N3 7_566 7_566 80.03(6)
Cu1 Cl2 Cu1 2_655 . 88.356(16)
C5 O2 Cu2 . . 113.63(11)
H18A C18 H18B . . 109.5
H18A C18 H18C . . 109.5
H18B C18 H18C . . 109.5
O3 C18 H18A . . 109.5
O3 C18 H18B . . 109.5
O3 C18 H18C . . 109.5
O2 C5 C6 . . 115.40(15)
O2 C5 N4 . . 123.35(16)
N4 C5 C6 . . 121.25(15)
C6 C10 H10 . . 117.7
N5 C10 H10 . . 117.7
N5 C10 C6 . . 124.58(17)
C13 N6 C9 . . 117.76(17)
O1 C7 C6 . . 125.53(16)
O1 C7 C8 . . 118.53(15)
C6 C7 C8 . . 115.93(15)
C7 O1 Cu1 . . 128.84(12)
C2 N2 C3 . . 105.49(16)
N2 C2 H2 . . 124.4
N2 C2 N1 . . 111.22(17)
N1 C2 H2 . . 124.4
C2 N1 H1 . . 125.9
C2 N1 C1 . . 108.25(16)
C1 N1 H1 . . 125.9
N1 C1 H1A . . 127.0
N1 C1 C3 . . 106.06(17)
C3 C1 H1A . . 127.0
N2 C3 C4 . . 125.04(16)
C1 C3 N2 . . 108.98(16)
C1 C3 C4 . . 125.93(18)
C3 C4 H4 . . 115.7
N3 C4 C3 . . 128.51(17)
N3 C4 H4 . . 115.7
C4 N3 N4 . . 123.15(15)
C10 C6 C5 . . 115.40(15)
C10 C6 C7 . . 119.16(16)
C7 C6 C5 . . 125.43(16)
C10 N5 C9 . . 119.62(16)
C10 N5 C15A . . 122.4(4)
C10 N5 C15B . . 117.2(2)
C9 N5 C15A . . 117.3(4)
C9 N5 C15B . . 123.0(2)
N6 C9 N5 . . 116.84(16)
N6 C9 C8 . . 124.10(17)
N5 C9 C8 . . 119.05(16)
N6 C13 C12 . . 122.51(18)
N6 C13 C14 . . 116.60(19)
C12 C13 C14 . . 120.87(18)
C13 C12 H12 . . 120.4
C11 C12 C13 . . 119.22(17)
C11 C12 H12 . . 120.4
C12 C11 H11 . . 120.2
C12 C11 C8 . . 119.56(18)
C8 C11 H11 . . 120.2
C9 C8 C7 . . 121.61(16)
C9 C8 C11 . . 116.76(17)
C11 C8 C7 . . 121.62(17)
C13 C14 H14A . . 109.5
C13 C14 H14B . . 109.5
C13 C14 H14C . . 109.5
H14A C14 H14B . . 109.5
H14A C14 H14C . . 109.5
H14B C14 H14C . . 109.5
C5 N4 Cu1 . . 125.78(12)
C5 N4 N3 . . 107.93(14)
N3 N4 Cu1 . . 126.19(11)
C18 O3 H3 . . 109.5
C17 O4 H4A . . 109.5
O4 C17 H17A . . 109.5
O4 C17 H17B . . 109.5
O4 C17 H17C . . 109.5
H17A C17 H17B . . 109.5
H17A C17 H17C . . 109.5
H17B C17 H17C . . 109.5
N5 C15A H15A . . 108.5
N5 C15A H15B . . 108.5
H15A C15A H15B . . 107.5
C16A C15A N5 . . 115.1(8)
C16A C15A H15A . . 108.5
C16A C15A H15B . . 108.5
C15A C16A H16A . . 109.5
C15A C16A H16B . . 109.5
C15A C16A H16C . . 109.5
H16A C16A H16B . . 109.5
H16A C16A H16C . . 109.5
H16B C16A H16C . . 109.5
N5 C15B H15C . . 109.8
N5 C15B H15D . . 109.8
N5 C15B C16B . . 109.2(3)
H15C C15B H15D . . 108.3
C16B C15B H15C . . 109.8
C16B C15B H15D . . 109.8
C15B C16B H16D . . 109.5
C15B C16B H16E . . 109.5
C15B C16B H16F . . 109.5
H16D C16B H16E . . 109.5
H16D C16B H16F . . 109.5
H16E C16B H16F . . 109.5

loop_
_geom_bond_atom_site_label_1
_geom_bond_atom_site_label_2
_geom_bond_site_symmetry_2
_geom_bond_distance
Cu1 Cl2 2_655 2.3206(5)
Cu1 Cl2 . 2.6727(5)
Cu1 O1 . 1.9190(13)
Cu1 N4 . 2.0285(14)
Cu2 O2 . 1.9110(12)
Cu2 O2 7_566 1.9110(12)
Cu2 N3 7_566 1.9593(15)
Cl2 Cu1 2_655 2.3206(5)
O2 C5 . 1.272(2)
C18 H18A . 0.9800
C18 H18B . 0.9800
C18 H18C . 0.9800
C18 O3 . 1.417(3)
C5 C6 . 1.472(2)
C5 N4 . 1.343(2)
C10 H10 . 0.9500
C10 C6 . 1.381(2)
C10 N5 . 1.335(2)
N6 C9 . 1.346(2)
N6 C13 . 1.331(2)
C7 O1 . 1.262(2)
C7 C6 . 1.418(2)
C7 C8 . 1.450(2)
N2 C2 . 1.324(2)
N2 C3 . 1.383(2)
C2 H2 . 0.9500
C2 N1 . 1.337(3)
N1 H1 . 0.8800
N1 C1 . 1.356(3)
C1 H1A . 0.9500
C1 C3 . 1.371(3)
C3 C4 . 1.431(2)
C4 H4 . 0.9500
C4 N3 . 1.284(2)
N3 N4 . 1.400(2)
N5 C9 . 1.387(2)
N5 C15A . 1.509(11)
N5 C15B . 1.495(5)
C9 C8 . 1.400(3)
C13 C12 . 1.407(3)
C13 C14 . 1.505(3)
C12 H12 . 0.9500
C12 C11 . 1.371(3)
C11 H11 . 0.9500
C11 C8 . 1.407(2)
C14 H14A . 0.9800
C14 H14B . 0.9800
C14 H14C . 0.9800
O3 H3 . 0.8400
O4 H4A . 0.8400
O4 C17 . 1.402(3)
C17 H17A . 0.9800
C17 H17B . 0.9800
C17 H17C . 0.9800
C15A H15A . 0.9900
C15A H15B . 0.9900
C15A C16A . 1.478(8)
C16A H16A . 0.9800
C16A H16B . 0.9800
C16A H16C . 0.9800
C15B H15C . 0.9900
C15B H15D . 0.9900
C15B C16B . 1.499(4)
C16B H16D . 0.9800
C16B H16E . 0.9800
C16B H16F . 0.9800

loop_
_geom_hbond_atom_site_label_D
_geom_hbond_atom_site_label_H
_geom_hbond_atom_site_label_A
_geom_hbond_site_symmetry_A
_geom_hbond_distance_DA
_geom_hbond_publ_flag
O3 H3 Cl1 3_455 3.066(2) no
N1 H1 Cl1 1_565 3.022(2) no
O4 H4A Cl1 ? 3.123(2) no

loop_
_geom_torsion_atom_site_label_1
_geom_torsion_atom_site_label_2
_geom_torsion_atom_site_label_3
_geom_torsion_atom_site_label_4
_geom_torsion
Cu2 O2 C5 C6 -175.80(11)
Cu2 O2 C5 N4 4.2(2)
O2 C5 C6 C10 1.8(2)
O2 C5 C6 C7 -177.27(16)
O2 C5 N4 Cu1 -178.81(12)
O2 C5 N4 N3 -2.3(2)
C10 N5 C9 N6 -177.46(17)
C10 N5 C9 C8 1.9(3)
C10 N5 C15A C16A 1.3(9)
C10 N5 C15B C16B 72.4(4)
N6 C9 C8 C7 178.04(17)
N6 C9 C8 C11 -2.9(3)
N6 C13 C12 C11 -2.8(3)
O1 C7 C6 C5 1.8(3)
O1 C7 C6 C10 -177.20(17)
O1 C7 C8 C9 178.52(16)
O1 C7 C8 C11 -0.5(3)
N2 C2 N1 C1 -0.3(2)
N2 C3 C4 N3 2.8(3)
C2 N2 C3 C1 0.4(2)
C2 N2 C3 C4 -177.00(18)
C2 N1 C1 C3 0.5(2)
N1 C1 C3 N2 -0.5(2)
N1 C1 C3 C4 176.82(18)
C1 C3 C4 N3 -174.1(2)
C3 N2 C2 N1 -0.1(2)
C3 C4 N3 N4 -2.3(3)
C4 N3 N4 Cu1 -6.7(2)
C4 N3 N4 C5 176.81(17)
C6 C5 N4 Cu1 1.2(2)
C6 C5 N4 N3 177.71(15)
C6 C10 N5 C9 -0.6(3)
C6 C10 N5 C15A -170.8(4)
C6 C10 N5 C15B 174.3(2)
C6 C7 O1 Cu1 -10.4(3)
C6 C7 C8 C9 -0.6(2)
C6 C7 C8 C11 -179.65(16)
N5 C10 C6 C5 179.52(18)
N5 C10 C6 C7 -1.4(3)
N5 C9 C8 C7 -1.3(3)
N5 C9 C8 C11 177.82(16)
C9 N6 C13 C12 1.1(3)
C9 N6 C13 C14 -176.99(17)
C9 N5 C15A C16A -169.1(5)
C9 N5 C15B C16B -112.9(3)
C13 N6 C9 N5 -178.89(16)
C13 N6 C9 C8 1.8(3)
C13 C12 C11 C8 1.6(3)
C12 C11 C8 C7 -179.86(17)
C12 C11 C8 C9 1.1(3)
C8 C7 O1 Cu1 170.57(12)
C8 C7 C6 C5 -179.10(16)
C8 C7 C6 C10 1.9(2)
C14 C13 C12 C11 175.23(18)
N4 C5 C6 C10 -178.20(16)
N4 C5 C6 C7 2.7(3)
C15A N5 C9 N6 -6.8(5)
C15A N5 C9 C8 172.5(4)
C15B N5 C9 N6 7.9(3)
C15B N5 C9 C8 -172.7(2)
